data_4033762
loop_
_publ_author_name
'Frynas, S\/lawomir'
'\/Lastawiecka, El\.zbieta'
'Kozio\/l, Anna E'
'Flis, Anna'
'Pietrusiewicz, K Micha\/l'

_publ_section_title
;
 [4 + 2] Cycloaddition of Vinylphosphine Oxides to \a-Oxy- o-xylylene as a
 route to Phosphorylated Naphthyl and Biaryl Scaffolds.
;
_journal_issue 4
_journal_name_full 'The Journal of organic chemistry'
_journal_page_first 1818
_journal_page_last 1832
_journal_paper_doi 10.1021/acs.joc.8b02659
_journal_volume 84
_journal_year 2019
_chemical_formula_sum 'C28 H23 O P'
_chemical_formula_weight 406.43
_chemical_name_systematic
; 
2-methyl-3'-(methylphenylphosphinoyl)-[1,2']binaphthalen 
;
_space_group_IT_number 2
_space_group_name_Hall '-P 1'
_space_group_name_H-M_alt 'P -1'
_symmetry_cell_setting triclinic
_symmetry_space_group_name_H-M 'P -1'
_atom_sites_solution_hydrogens geom
_atom_sites_solution_primary direct
_atom_sites_solution_secondary difmap
_audit_creation_method SHELXL-97
_cell_angle_alpha 92.90(2)
_cell_angle_beta 108.43(2)
_cell_angle_gamma 108.82(2)
_cell_formula_units_Z 2
_cell_length_a 8.151(1)
_cell_length_b 11.163(1)
_cell_length_c 12.884(1)
_cell_measurement_reflns_used 2657
_cell_measurement_temperature 120(2)
_cell_measurement_theta_max 75.7680
_cell_measurement_theta_min 3.6360
_cell_volume 1037.4(3)
_computing_cell_refinement 'CrysAlisPro 1.171.38.46 (Rigaku OD, 2015)'
_computing_data_collection 'CrysAlisPro 1.171.38.46 (Rigaku OD, 2015)'
_computing_data_reduction 'CrysAlisPro 1.171.38.46 (Rigaku OD, 2015)'
_computing_structure_refinement 'SHELXL-97 (Sheldrick, 1997)'
_computing_structure_solution 'SHELXS-97 (Sheldrick, 1990)'
_diffrn_ambient_environment N~2~
_diffrn_ambient_temperature 120(2)
_diffrn_detector 'CCD plate'
_diffrn_detector_area_resol_mean 5.2763
_diffrn_detector_type AtlasS2
_diffrn_measured_fraction_theta_full 0.944
_diffrn_measured_fraction_theta_max 0.944
_diffrn_measurement_device 'four-circle diffractometer'
_diffrn_measurement_device_type 'SuperNova, Single source at offset, AtlasS2'
_diffrn_radiation_monochromator mirror
_diffrn_radiation_probe x-ray
_diffrn_radiation_type 'Cu K\a'
_diffrn_radiation_wavelength 1.54184
_diffrn_reflns_av_R_equivalents 0.0592
_diffrn_reflns_av_sigmaI/netI 0.0644
_diffrn_reflns_limit_h_max 8
_diffrn_reflns_limit_h_min -10
_diffrn_reflns_limit_k_max 11
_diffrn_reflns_limit_k_min -14
_diffrn_reflns_limit_l_max 15
_diffrn_reflns_limit_l_min -14
_diffrn_reflns_number 6641
_diffrn_reflns_theta_full 77.34
_diffrn_reflns_theta_max 77.34
_diffrn_reflns_theta_min 3.67
_diffrn_source 'micro-focus sealed X-ray tube'
_diffrn_source_type 'SuperNova (Cu) X-ray Source'
_exptl_absorpt_coefficient_mu 1.295
_exptl_absorpt_correction_T_max 1.00000
_exptl_absorpt_correction_T_min 0.77752
_exptl_absorpt_correction_type multi-scan
_exptl_absorpt_process_details
;
CrysAlisPro 1.171.38.46 (Rigaku Oxford Diffraction, 2015)
Empirical absorption correction using spherical harmonics,
 implemented in SCALE3 ABSPACK scaling algorithm.
;
_exptl_crystal_colour colorless
_exptl_crystal_density_diffrn 1.301
_exptl_crystal_density_method 'not measured'
_exptl_crystal_description block
_exptl_crystal_F_000 428
_exptl_crystal_size_max 0.25
_exptl_crystal_size_mid 0.22
_exptl_crystal_size_min 0.16
_refine_diff_density_max 0.453
_refine_diff_density_min -0.689
_refine_diff_density_rms 0.105
_refine_ls_extinction_method none
_refine_ls_goodness_of_fit_ref 1.147
_refine_ls_hydrogen_treatment mixed
_refine_ls_matrix_type full
_refine_ls_number_parameters 273
_refine_ls_number_reflns 4157
_refine_ls_number_restraints 0
_refine_ls_restrained_S_all 1.147
_refine_ls_R_factor_all 0.0937
_refine_ls_R_factor_gt 0.0694
_refine_ls_shift/su_max 0.000
_refine_ls_shift/su_mean 0.000
_refine_ls_structure_factor_coef Fsqd
_refine_ls_weighting_details 'calc w=1/[\s^2^(Fo^2^)+(0.1443P)^2^+1.0929P] where P=(Fo^2^+2Fc^2^)/3'
_refine_ls_weighting_scheme calc
_refine_ls_wR_factor_gt 0.2091
_refine_ls_wR_factor_ref 0.2639
_reflns_number_gt 3320
_reflns_number_total 4157
_reflns_threshold_expression >2sigma(I)
_cod_data_source_file jo8b02659_si_002.cif
_cod_data_source_block 39b
_cod_original_cell_volume 1037.4(2)
_cod_database_code 4033762

loop_
_symmetry_equiv_pos_as_xyz
'x, y, z'
'-x, -y, -z'

loop_
_atom_site_label
_atom_site_type_symbol
_atom_site_fract_x
_atom_site_fract_y
_atom_site_fract_z
_atom_site_U_iso_or_equiv
_atom_site_adp_type
_atom_site_occupancy
_atom_site_symmetry_multiplicity
_atom_site_calc_flag
_atom_site_refinement_flags
C1 C -0.0731(4) 0.2907(3) 0.8825(3) 0.0262(7) Uani 1 1 d .
H1 H -0.0729 0.3648 0.9223 0.031 Uiso 1 1 calc R
C1P C 0.2981(4) 0.5143(3) 0.7648(3) 0.0270(7) Uani 1 1 d .
C2 C -0.0067(4) 0.3039(3) 0.7948(3) 0.0265(7) Uani 1 1 d .
C2P C 0.3376(5) 0.5155(4) 0.6678(3) 0.0337(8) Uani 1 1 d .
H2P H 0.2401 0.4884 0.5977 0.040 Uiso 1 1 calc R
C3 C -0.0050(4) 0.1914(3) 0.7355(2) 0.0237(6) Uani 1 1 d .
C3P C 0.5221(5) 0.5569(4) 0.6739(3) 0.0388(8) Uani 1 1 d .
H3P H 0.5499 0.5596 0.6076 0.047 Uiso 1 1 calc R
C4 C -0.0725(4) 0.0748(3) 0.7653(3) 0.0266(7) Uani 1 1 d .
H4 H -0.0728 0.0009 0.7252 0.032 Uiso 1 1 calc R
C4P C 0.6638(5) 0.5938(4) 0.7754(4) 0.0399(9) Uani 1 1 d .
H4P H 0.7887 0.6196 0.7788 0.048 Uiso 1 1 calc R
C5 C -0.2124(4) -0.0627(3) 0.8825(3) 0.0290(7) Uani 1 1 d .
H5 H -0.2157 -0.1373 0.8418 0.035 Uiso 1 1 calc R
C5P C 0.6249(5) 0.5935(4) 0.8720(3) 0.0395(9) Uani 1 1 d .
H5P H 0.7232 0.6194 0.9417 0.047 Uiso 1 1 calc R
C6 C -0.2762(5) -0.0729(3) 0.9700(3) 0.0309(7) Uani 1 1 d .
H6 H -0.3227 -0.1547 0.9895 0.037 Uiso 1 1 calc R
C6P C 0.4420(5) 0.5552(4) 0.8678(3) 0.0332(8) Uani 1 1 d .
H6P H 0.4153 0.5569 0.9344 0.040 Uiso 1 1 calc R
C7 C -0.2731(5) 0.0367(4) 1.0307(3) 0.0327(8) Uani 1 1 d .
H7 H -0.3174 0.0280 1.0908 0.039 Uiso 1 1 calc R
C8 C -0.2065(4) 0.1566(3) 1.0039(3) 0.0286(7) Uani 1 1 d .
H8 H -0.2048 0.2300 1.0455 0.034 Uiso 1 1 calc R
C9 C -0.1407(4) 0.1699(3) 0.9141(2) 0.0228(6) Uani 1 1 d .
C10 C -0.1418(4) 0.0595(3) 0.8534(3) 0.0256(7) Uani 1 1 d .
C11 C 0.0643(4) 0.1955(3) 0.6409(3) 0.0259(7) Uani 1 1 d .
C12 C 0.2467(4) 0.2106(3) 0.6572(3) 0.0276(7) Uani 1 1 d .
C13 C 0.3069(5) 0.2155(3) 0.5657(3) 0.0321(7) Uani 1 1 d .
H13 H 0.4323 0.2264 0.5776 0.039 Uiso 1 1 calc R
C14 C 0.1896(5) 0.2050(3) 0.4610(3) 0.0314(7) Uani 1 1 d .
H14 H 0.2352 0.2112 0.4014 0.038 Uiso 1 1 calc R
C15 C -0.1254(5) 0.1721(4) 0.3307(3) 0.0353(8) Uani 1 1 d .
H15 H -0.0819 0.1798 0.2702 0.042 Uiso 1 1 calc R
C16 C -0.3085(5) 0.1486(4) 0.3117(3) 0.0371(8) Uani 1 1 d .
H16 H -0.3909 0.1414 0.2385 0.045 Uiso 1 1 calc R
C17 C -0.3752(5) 0.1352(4) 0.4000(3) 0.0376(8) Uani 1 1 d .
H17 H -0.5033 0.1163 0.3860 0.045 Uiso 1 1 calc R
C18 C -0.2566(4) 0.1492(3) 0.5069(3) 0.0308(7) Uani 1 1 d .
H18 H -0.3032 0.1404 0.5661 0.037 Uiso 1 1 calc R
C19 C -0.0639(4) 0.1768(3) 0.5294(3) 0.0252(7) Uani 1 1 d .
C20 C 0.0005(5) 0.1852(3) 0.4394(3) 0.0290(7) Uani 1 1 d .
C21 C 0.3876(5) 0.2252(4) 0.7716(3) 0.0337(8) Uani 1 1 d .
H21A H 0.3330 0.2336 0.8280 0.051 Uiso 1 1 calc R
H21B H 0.4971 0.3020 0.7839 0.051 Uiso 1 1 calc R
H21C H 0.4236 0.1494 0.7767 0.051 Uiso 1 1 calc R
C22 C -0.0836(4) 0.4661(3) 0.6306(3) 0.0292(7) Uani 1 1 d .
H22A H -0.2121 0.4383 0.6279 0.044 Uiso 1 1 calc R
H22B H -0.0725 0.4066 0.5769 0.044 Uiso 1 1 calc R
H22C H -0.0476 0.5527 0.6123 0.044 Uiso 1 1 calc R
O1 O 0.0571(3) 0.5562(2) 0.8549(2) 0.0310(6) Uani 1 1 d .
P1 P 0.06551(10) 0.46733(8) 0.76785(6) 0.0247(3) Uani 1 1 d .

loop_
_atom_site_aniso_label
_atom_site_aniso_U_11
_atom_site_aniso_U_22
_atom_site_aniso_U_33
_atom_site_aniso_U_23
_atom_site_aniso_U_13
_atom_site_aniso_U_12
C1 0.0217(14) 0.0330(17) 0.0221(15) 0.0004(12) 0.0065(12) 0.0095(12)
C1P 0.0243(15) 0.0237(15) 0.0313(17) 0.0057(12) 0.0110(13) 0.0053(12)
C2 0.0240(14) 0.0330(17) 0.0225(14) 0.0032(12) 0.0064(12) 0.0122(12)
C2P 0.0325(17) 0.040(2) 0.0322(18) 0.0089(15) 0.0147(14) 0.0138(15)
C3 0.0213(13) 0.0280(16) 0.0206(14) 0.0031(12) 0.0074(11) 0.0073(12)
C3P 0.0382(19) 0.039(2) 0.047(2) 0.0081(17) 0.0250(17) 0.0143(16)
C4 0.0265(15) 0.0271(16) 0.0234(15) 0.0002(12) 0.0081(12) 0.0075(12)
C4P 0.0255(16) 0.0306(18) 0.063(3) 0.0058(17) 0.0192(17) 0.0062(14)
C5 0.0297(16) 0.0299(17) 0.0229(15) 0.0029(13) 0.0100(12) 0.0045(13)
C5P 0.0271(17) 0.039(2) 0.043(2) 0.0015(16) 0.0026(15) 0.0101(15)
C6 0.0317(17) 0.0274(17) 0.0289(16) 0.0072(13) 0.0116(13) 0.0032(13)
C6P 0.0293(16) 0.0376(19) 0.0303(17) 0.0084(14) 0.0078(14) 0.0113(14)
C7 0.0261(15) 0.042(2) 0.0258(16) 0.0039(14) 0.0100(13) 0.0059(14)
C8 0.0245(15) 0.0338(18) 0.0238(15) 0.0018(13) 0.0087(12) 0.0058(13)
C9 0.0168(13) 0.0236(15) 0.0226(14) 0.0039(12) 0.0058(11) 0.0013(11)
C10 0.0212(14) 0.0294(16) 0.0207(14) -0.0002(12) 0.0029(11) 0.0068(12)
C11 0.0276(15) 0.0246(15) 0.0269(16) 0.0055(12) 0.0124(13) 0.0084(12)
C12 0.0239(15) 0.0265(16) 0.0292(16) -0.0003(13) 0.0083(13) 0.0065(12)
C13 0.0266(15) 0.0303(17) 0.0409(19) 0.0025(14) 0.0168(14) 0.0079(13)
C14 0.0344(17) 0.0258(16) 0.0355(18) 0.0035(13) 0.0198(14) 0.0058(13)
C15 0.044(2) 0.0365(19) 0.0270(17) 0.0066(14) 0.0137(15) 0.0153(16)
C16 0.0410(19) 0.038(2) 0.0242(16) -0.0010(14) 0.0041(14) 0.0126(16)
C17 0.0294(17) 0.043(2) 0.0373(19) 0.0006(16) 0.0072(15) 0.0136(15)
C18 0.0257(16) 0.0316(17) 0.0321(17) 0.0023(14) 0.0102(13) 0.0067(13)
C19 0.0252(15) 0.0213(15) 0.0275(16) 0.0038(12) 0.0113(12) 0.0041(12)
C20 0.0361(17) 0.0278(17) 0.0222(15) 0.0015(12) 0.0105(13) 0.0106(13)
C21 0.0275(16) 0.0378(19) 0.0347(18) 0.0083(15) 0.0105(14) 0.0102(14)
C22 0.0246(15) 0.0325(17) 0.0271(16) 0.0075(13) 0.0056(12) 0.0090(13)
O1 0.0316(12) 0.0293(12) 0.0325(13) 0.0020(10) 0.0121(10) 0.0108(10)
P1 0.0220(4) 0.0260(5) 0.0248(5) 0.0040(3) 0.0078(3) 0.0075(3)

loop_
_atom_type_symbol
_atom_type_description
_atom_type_scat_dispersion_real
_atom_type_scat_dispersion_imag
_atom_type_scat_source
C C 0.0181 0.0091 'International Tables Vol C Tables 4.2.6.8 and 6.1.1.4'
H H 0.0000 0.0000 'International Tables Vol C Tables 4.2.6.8 and 6.1.1.4'
O O 0.0492 0.0322 'International Tables Vol C Tables 4.2.6.8 and 6.1.1.4'
P P 0.2955 0.4335 'International Tables Vol C Tables 4.2.6.8 and 6.1.1.4'

loop_
_geom_angle_atom_site_label_1
_geom_angle_atom_site_label_2
_geom_angle_atom_site_label_3
_geom_angle
C2 C1 C9 121.8(3)
C2P C1P C6P 120.1(3)
C2P C1P P1 123.7(3)
C6P C1P P1 116.2(3)
C1 C2 C3 119.0(3)
C1 C2 P1 113.5(2)
C3 C2 P1 127.5(2)
C1P C2P C3P 119.5(3)
C4 C3 C2 119.0(3)
C4 C3 C11 117.9(3)
C2 C3 C11 123.1(3)
C4P C3P C2P 120.4(4)
C3 C4 C10 122.8(3)
C3P C4P C5P 120.2(3)
C6 C5 C10 119.8(3)
C4P C5P C6P 120.3(3)
C5 C6 C7 120.7(3)
C5P C6P C1P 119.4(3)
C8 C7 C6 120.8(3)
C7 C8 C9 119.8(3)
C1 C9 C8 121.9(3)
C1 C9 C10 118.6(3)
C8 C9 C10 119.5(3)
C4 C10 C5 121.8(3)
C4 C10 C9 118.8(3)
C5 C10 C9 119.4(3)
C12 C11 C19 119.2(3)
C12 C11 C3 121.6(3)
C19 C11 C3 119.2(3)
C11 C12 C13 119.7(3)
C11 C12 C21 122.2(3)
C13 C12 C21 118.1(3)
C14 C13 C12 121.5(3)
C13 C14 C20 121.0(3)
C16 C15 C20 120.9(3)
C15 C16 C17 120.1(3)
C18 C17 C16 120.6(3)
C17 C18 C19 120.4(3)
C20 C19 C18 118.5(3)
C20 C19 C11 119.9(3)
C18 C19 C11 121.5(3)
C19 C20 C14 118.5(3)
C19 C20 C15 119.4(3)
C14 C20 C15 122.2(3)
O1 P1 C22 112.84(15)
O1 P1 C1P 110.58(15)
C22 P1 C1P 106.72(16)
O1 P1 C2 110.11(15)
C22 P1 C2 106.92(16)
C1P P1 C2 109.52(15)

loop_
_geom_bond_atom_site_label_1
_geom_bond_atom_site_label_2
_geom_bond_distance
C1 C2 1.395(4)
C1 C9 1.416(5)
C1P C2P 1.384(5)
C1P C6P 1.398(5)
C1P P1 1.811(3)
C2 C3 1.443(4)
C2 P1 1.815(4)
C2P C3P 1.398(5)
C3 C4 1.366(5)
C3 C11 1.494(4)
C3P C4P 1.377(6)
C4 C10 1.414(4)
C4P C5P 1.378(6)
C5 C6 1.377(5)
C5 C10 1.420(5)
C5P C6P 1.395(5)
C6 C7 1.407(5)
C7 C8 1.379(5)
C8 C9 1.417(4)
C9 C10 1.421(4)
C11 C12 1.386(4)
C11 C19 1.442(4)
C12 C13 1.410(5)
C12 C21 1.517(5)
C13 C14 1.358(5)
C14 C20 1.416(5)
C15 C16 1.366(5)
C15 C20 1.418(5)
C16 C17 1.404(5)
C17 C18 1.376(5)
C18 C19 1.427(4)
C19 C20 1.412(4)
C22 P1 1.798(3)
O1 P1 1.492(2)

loop_
_geom_torsion_atom_site_label_1
_geom_torsion_atom_site_label_2
_geom_torsion_atom_site_label_3
_geom_torsion_atom_site_label_4
_geom_torsion
C9 C1 C2 C3 -0.7(5)
C9 C1 C2 P1 178.2(2)
C6P C1P C2P C3P 0.5(5)
P1 C1P C2P C3P 178.1(3)
C1 C2 C3 C4 1.5(4)
P1 C2 C3 C4 -177.3(2)
C1 C2 C3 C11 -179.6(3)
P1 C2 C3 C11 1.6(4)
C1P C2P C3P C4P 1.3(6)
C2 C3 C4 C10 -1.0(5)
C11 C3 C4 C10 -179.9(3)
C2P C3P C4P C5P -1.7(6)
C3P C4P C5P C6P 0.3(6)
C10 C5 C6 C7 0.3(5)
C4P C5P C6P C1P 1.5(6)
C2P C1P C6P C5P -1.9(5)
P1 C1P C6P C5P -179.7(3)
C5 C6 C7 C8 0.1(5)
C6 C7 C8 C9 0.1(5)
C2 C1 C9 C8 179.4(3)
C2 C1 C9 C10 -0.6(4)
C7 C8 C9 C1 179.2(3)
C7 C8 C9 C10 -0.8(5)
C3 C4 C10 C5 179.6(3)
C3 C4 C10 C9 -0.3(5)
C6 C5 C10 C4 179.1(3)
C6 C5 C10 C9 -1.0(5)
C1 C9 C10 C4 1.1(4)
C8 C9 C10 C4 -178.8(3)
C1 C9 C10 C5 -178.8(3)
C8 C9 C10 C5 1.2(4)
C4 C3 C11 C12 -88.9(4)
C2 C3 C11 C12 92.3(4)
C4 C3 C11 C19 87.9(4)
C2 C3 C11 C19 -90.9(4)
C19 C11 C12 C13 3.9(5)
C3 C11 C12 C13 -179.3(3)
C19 C11 C12 C21 -177.4(3)
C3 C11 C12 C21 -0.6(5)
C11 C12 C13 C14 -0.3(5)
C21 C12 C13 C14 -179.0(3)
C12 C13 C14 C20 -1.8(5)
C20 C15 C16 C17 -0.9(6)
C15 C16 C17 C18 1.9(6)
C16 C17 C18 C19 -0.4(6)
C17 C18 C19 C20 -2.0(5)
C17 C18 C19 C11 178.2(3)
C12 C11 C19 C20 -5.5(5)
C3 C11 C19 C20 177.6(3)
C12 C11 C19 C18 174.3(3)
C3 C11 C19 C18 -2.6(5)
C18 C19 C20 C14 -176.4(3)
C11 C19 C20 C14 3.4(5)
C18 C19 C20 C15 3.0(5)
C11 C19 C20 C15 -177.3(3)
C13 C14 C20 C19 0.2(5)
C13 C14 C20 C15 -179.1(3)
C16 C15 C20 C19 -1.5(5)
C16 C15 C20 C14 177.8(3)
C2P C1P P1 O1 -137.6(3)
C6P C1P P1 O1 40.1(3)
C2P C1P P1 C22 -14.5(4)
C6P C1P P1 C22 163.2(3)
C2P C1P P1 C2 100.9(3)
C6P C1P P1 C2 -81.4(3)
C1 C2 P1 O1 6.2(3)
C3 C2 P1 O1 -174.9(3)
C1 C2 P1 C22 -116.7(2)
C3 C2 P1 C22 62.1(3)
C1 C2 P1 C1P 128.0(2)
C3 C2 P1 C1P -53.1(3)
